data_1573811
_journal_paper_doi 10.1039/D4DT03382E
_chemical_formula_moiety 'C39 H29 In N2 O6 S6'
_chemical_formula_sum 'C39 H29 In N2 O6 S6'
_chemical_formula_weight 928.82
_space_group_crystal_system monoclinic
_space_group_IT_number 7
_space_group_name_Hall 'P -2yac'
_space_group_name_H-M_alt 'P 1 n 1'
_atom_sites_solution_hydrogens geom
_atom_sites_solution_primary dual
_audit_creation_date 2024-02-23
_audit_creation_method
;
Olex2 1.5
(compiled 2023.08.24 svn.re1ec1418 for OlexSys, GUI svn.r6817)
;
_audit_update_record
;
2024-02-22 deposited with the CCDC.	2025-01-29 downloaded from the CCDC.
;
_cell_angle_alpha 90
_cell_angle_beta 97.401(2)
_cell_angle_gamma 90
_cell_formula_units_Z 2
_cell_length_a 10.9278(2)
_cell_length_b 9.4920(2)
_cell_length_c 19.0268(4)
_cell_measurement_reflns_used 12150
_cell_measurement_temperature 293
_cell_measurement_theta_max 25.4860
_cell_measurement_theta_min 2.8400
_cell_volume 1957.14(7)
_computing_cell_refinement 'CrysAlisPro 1.171.42.63a (Rigaku OD, 2022)'
_computing_data_collection 'CrysAlisPro 1.171.42.63a (Rigaku OD, 2022)'
_computing_data_reduction 'CrysAlisPro 1.171.42.63a (Rigaku OD, 2022)'
_computing_molecular_graphics 'Olex2 1.5 (Dolomanov et al., 2009)'
_computing_publication_material 'Olex2 1.5 (Dolomanov et al., 2009)'
_computing_structure_refinement 'SHELXL 2019/2 (Sheldrick, 2015)'
_computing_structure_solution 'SHELXT 2018/2 (Sheldrick, 2018)'
_diffrn_ambient_temperature 293
_diffrn_detector 'Hybrid Pixel Array Detector'
_diffrn_detector_area_resol_mean 10.0000
_diffrn_detector_type HyPix3000
_diffrn_measured_fraction_theta_full 0.999
_diffrn_measured_fraction_theta_max 0.961
_diffrn_measurement_details
;
List of Runs (angles in degrees, time in seconds):

  # Type    Start    End  Width  t~exp~   \w     \q     \k     \f   Frames
#--------------------------------------------------------------------------
  1  \w    -79.00 -28.00   0.50    2.96    --  -11.14 -62.00   1.00  102
  2  \w      7.00  50.00   0.50    2.96    --  -11.14  62.00 139.00   86
  3  \w     -6.00  65.00   0.50    2.96    --   11.77  62.00 139.00  142
  4  \w    -50.00 -11.00   0.50    2.96    --   11.77 -62.00   1.00   78
  5  \w    -26.00  16.00   0.50    2.96    --  -11.14 -99.00 150.00   84
  6  \w     -8.00  18.00   0.50    2.96    --  -11.14 -99.00-120.00   52
  7  \w    -26.00  35.00   0.50    2.96    --  -11.14  38.00 150.00  122
  8  \w    -22.00  12.00   0.50    2.96    --  -11.14 -99.00  60.00   68
  9  \w     -7.00  23.00   0.50    2.96    --  -11.14 -99.00 -30.00   60
 10  \w    -24.00   1.00   0.50    2.96    --  -11.14 -62.00   1.00   50
 11  \w      9.00  59.00   0.50    2.96    --   11.77-125.00  30.00  100
 12  \w     14.00  59.00   0.50    2.96    --   11.77-125.00-120.00   90
 13  \w    -17.00  13.00   0.50    2.96    --   11.77 -99.00 -30.00   60
 14  \w    -54.00 -28.00   0.50    2.96    --   11.77 -19.00 150.00   52
 15  \w    -20.00   5.00   0.50    2.96    --   11.77 -19.00 150.00   50
 16  \w     14.00  40.00   0.50    2.96    --   11.77-125.00  60.00   52
 17  \w    -49.00 -23.00   0.50    2.96    --   11.77 -38.00  90.00   52
 18  \w      1.00  26.00   0.50    2.96    --   11.77  19.00 -90.00   50
 19  \w    -27.00   3.00   0.50    2.96    --   11.77 -19.00-150.00   60
 20  \w     41.00  76.00   0.50    2.96    --   11.77  19.00 -90.00   70
 21  \w     -9.00  34.00   0.50    2.96    --   11.77 -99.00-120.00   86
;
_diffrn_measurement_device 'four-circle diffractometer'
_diffrn_measurement_device_type 'XtaLAB Synergy, Dualflex, HyPix3000'
_diffrn_measurement_method '\w scans'
_diffrn_orient_matrix_type 'CrysAlisPro convention (1999,Acta A55,543-557)'
_diffrn_orient_matrix_UB_11 0.0391154000
_diffrn_orient_matrix_UB_12 -0.0179472000
_diffrn_orient_matrix_UB_13 0.0314170000
_diffrn_orient_matrix_UB_21 0.0299910000
_diffrn_orient_matrix_UB_22 -0.0508521000
_diffrn_orient_matrix_UB_23 -0.0190872000
_diffrn_orient_matrix_UB_31 0.0430647000
_diffrn_orient_matrix_UB_32 0.0517299000
_diffrn_orient_matrix_UB_33 -0.0078684000
_diffrn_radiation_monochromator mirror
_diffrn_radiation_probe x-ray
_diffrn_radiation_type 'Mo K\a'
_diffrn_radiation_wavelength 0.71073
_diffrn_reflns_av_R_equivalents 0.0460
_diffrn_reflns_av_unetI/netI 0.0569
_diffrn_reflns_Laue_measured_fraction_full 0.999
_diffrn_reflns_Laue_measured_fraction_max 0.961
_diffrn_reflns_limit_h_max 13
_diffrn_reflns_limit_h_min -13
_diffrn_reflns_limit_k_max 12
_diffrn_reflns_limit_k_min -11
_diffrn_reflns_limit_l_max 23
_diffrn_reflns_limit_l_min -24
_diffrn_reflns_number 23670
_diffrn_reflns_point_group_measured_fraction_full 0.918
_diffrn_reflns_point_group_measured_fraction_max 0.859
_diffrn_reflns_theta_full 25.242
_diffrn_reflns_theta_max 27.068
_diffrn_reflns_theta_min 2.402
_diffrn_source 'micro-focus sealed X-ray tube'
_diffrn_source_type 'PhotonJet (Mo) X-ray Source'
_exptl_absorpt_coefficient_mu 0.973
_exptl_absorpt_correction_T_max 1.00000
_exptl_absorpt_correction_T_min 0.71107
_exptl_absorpt_correction_type multi-scan
_exptl_absorpt_process_details
;
CrysAlisPro 1.171.42.63a (Rigaku Oxford Diffraction, 2022)
Empirical absorption correction using spherical harmonics,
implemented in SCALE3 ABSPACK scaling algorithm.
;
_exptl_crystal_colour 'metallic light red'
_exptl_crystal_colour_lustre metallic
_exptl_crystal_colour_modifier light
_exptl_crystal_colour_primary red
_exptl_crystal_density_diffrn 1.576
_exptl_crystal_description block
_exptl_crystal_F_000 940
_exptl_crystal_size_max 0.028
_exptl_crystal_size_mid 0.026
_exptl_crystal_size_min 0.024
_refine_diff_density_max 0.485
_refine_diff_density_min -0.314
_refine_diff_density_rms 0.066
_refine_ls_abs_structure_details
;
 Refined as an inversion twin.
;
_refine_ls_abs_structure_Flack 0.03(2)
_refine_ls_extinction_method none
_refine_ls_goodness_of_fit_ref 1.037
_refine_ls_hydrogen_treatment constr
_refine_ls_matrix_type full
_refine_ls_number_parameters 488
_refine_ls_number_reflns 7385
_refine_ls_number_restraints 38
_refine_ls_restrained_S_all 1.037
_refine_ls_R_factor_all 0.0533
_refine_ls_R_factor_gt 0.0420
_refine_ls_shift/su_max 0.000
_refine_ls_shift/su_mean 0.000
_refine_ls_structure_factor_coef Fsqd
_refine_ls_weighting_details 'w=1/[\s^2^(Fo^2^)+(0.0159P)^2^+0.7170P] where P=(Fo^2^+2Fc^2^)/3'
_refine_ls_weighting_scheme calc
_refine_ls_wR_factor_gt 0.0604
_refine_ls_wR_factor_ref 0.0663
_reflns_Friedel_coverage 0.786
_reflns_Friedel_fraction_full 0.838
_reflns_Friedel_fraction_max 0.757
_reflns_number_gt 6371
_reflns_number_total 7385
_reflns_threshold_expression 'I > 2\s(I)'
_cod_data_source_file d4dt03382e2.cif
_cod_data_source_block in-2nonheating_autored
_cod_database_code 1573811
_shelx_shelxl_version_number 2019/2
_chemical_oxdiff_formula 'In C H O N S'
_shelx_space_group_comment
;
The symmetry employed for this shelxl refinement is uniquely defined
by the following loop, which should always be used as a source of
symmetry information in preference to the above space-group names.
They are only intended as comments.
;
_shelx_estimated_absorpt_t_max 0.977
_shelx_estimated_absorpt_t_min 0.973
_olex2_refinement_description
;
1. Twinned data refinement
 Scales: 0.97(2)
 0.03(2)
2. Fixed Uiso
 At 1.2 times of:
  All C(H) groups, All C(H,H) groups
3. Rigid body (RIGU) restrains
 C28, C27, C29, C30, C25, C26
 with sigma for 1-2 distances of 0.004 and sigma for 1-3 distances of 0.004
4.a Secondary CH2 refined with riding coordinates:
 C23(H23A,H23B), C32(H32A,H32B), C14(H14A,H14B)
4.b Aromatic/amide H refined with riding coordinates:
 C2(H2), C3(H3), C6(H6), C30(H30), C8(H8), C39(H39), C37(H37), C35(H35),
 C26(H26), C9(H9), C28(H28), C10(H10), C1(H1), C21(H21), C5(H5), C38(H38),
 C27(H27), C36(H36), C20(H20), C18(H18), C29(H29), C19(H19), C17(H17)
;
_olex2_submission_special_instructions 'No special instructions were received'
_oxdiff_exptl_absorpt_empirical_details
;
Empirical correction (ABSPACK) includes:
- Absorption correction using spherical harmonics
- Frame scaling
;
_oxdiff_exptl_absorpt_empirical_full_max 1.136
_oxdiff_exptl_absorpt_empirical_full_min 0.841

loop_
_space_group_symop_operation_xyz
'x, y, z'
'x+1/2, -y, z+1/2'

loop_
_atom_site_label
_atom_site_type_symbol
_atom_site_fract_x
_atom_site_fract_y
_atom_site_fract_z
_atom_site_U_iso_or_equiv
_atom_site_adp_type
_atom_site_occupancy
_atom_site_site_symmetry_order
_atom_site_calc_flag
_atom_site_refinement_flags_posn
_atom_site_refinement_flags_adp
_atom_site_refinement_flags_occupancy
_atom_site_disorder_assembly
_atom_site_disorder_group
In1 In -0.33316(4) -0.29469(4) -0.45825(3) 0.03704(11) Uani 1 1 d . . . . .
S3 S -0.70177(17) -0.6189(2) -0.48229(12) 0.0652(6) Uani 1 1 d . . . . .
S1 S -0.27808(19) -0.60990(19) -0.66880(10) 0.0594(6) Uani 1 1 d . . . . .
S2 S -0.1576(2) -0.5355(2) -0.79503(11) 0.0691(6) Uani 1 1 d . . . . .
S5 S 0.01245(18) -0.6278(2) -0.33888(11) 0.0637(6) Uani 1 1 d . . . . .
S4 S -0.95843(19) -0.5478(2) -0.54340(14) 0.0791(7) Uani 1 1 d . . . . .
S6 S -0.1136(2) -0.5391(2) -0.21607(13) 0.0797(7) Uani 1 1 d . . . . .
O4 O -0.4883(4) -0.4536(4) -0.4390(2) 0.0462(11) Uani 1 1 d . . . . .
N2 N -0.3622(6) -0.2191(6) -0.3472(3) 0.0400(16) Uani 1 1 d . . . . .
O6 O -0.1280(5) -0.2763(6) -0.4215(3) 0.0532(16) Uani 1 1 d . . . . .
O2 O -0.3232(5) -0.4656(5) -0.5453(3) 0.0679(16) Uani 1 1 d . . . . .
O1 O -0.2708(6) -0.2540(7) -0.5679(3) 0.0656(17) Uani 1 1 d . . . . .
C12 C -0.3593(7) 0.0089(8) -0.3985(4) 0.0425(19) Uani 1 1 d . . . . .
O3 O -0.5339(5) -0.2672(6) -0.5047(3) 0.0545(16) Uani 1 1 d . . . . .
N1 N -0.3423(7) -0.0539(4) -0.4602(4) 0.0391(11) Uani 1 1 d . . . . .
O5 O -0.2191(4) -0.4690(5) -0.3947(2) 0.0554(13) Uani 1 1 d . . . . .
C11 C -0.3685(6) -0.0776(7) -0.3376(4) 0.0416(16) Uani 1 1 d . . . . .
C4 C -0.3689(7) 0.1573(8) -0.3911(5) 0.052(2) Uani 1 1 d . . . . .
C22 C -0.5630(6) -0.3825(8) -0.4788(4) 0.0455(17) Uani 1 1 d . . . . .
C13 C -0.2849(7) -0.3778(9) -0.5856(4) 0.0491(19) Uani 1 1 d . . . . .
C23 C -0.6940(6) -0.4328(7) -0.4984(4) 0.0502(18) Uani 1 1 d . . . . .
H23A H -0.720824 -0.413391 -0.548066 0.060 Uiso 1 1 calc R U . . .
H23B H -0.748356 -0.383146 -0.470408 0.060 Uiso 1 1 calc R U . . .
C2 C -0.3448(8) 0.1751(8) -0.5128(5) 0.064(3) Uani 1 1 d . . . . .
H2 H -0.341403 0.228775 -0.553397 0.076 Uiso 1 1 calc R U . . .
C3 C -0.3596(8) 0.2379(8) -0.4519(6) 0.070(3) Uani 1 1 d . . . . .
H3 H -0.363706 0.335612 -0.449700 0.084 Uiso 1 1 calc R U . . .
C7 C -0.3855(7) -0.0169(9) -0.2723(4) 0.0530(19) Uani 1 1 d . . . . .
C25 C -0.8718(6) -0.8149(7) -0.5182(3) 0.0432(16) Uani 1 1 d . . . . .
C32 C -0.0031(6) -0.4418(8) -0.3527(4) 0.064(2) Uani 1 1 d . . . . .
H32A H 0.008573 -0.395411 -0.306896 0.077 Uiso 1 1 calc R U . . .
H32B H 0.062353 -0.410324 -0.378866 0.077 Uiso 1 1 calc R U . . .
C6 C -0.3920(8) 0.1322(10) -0.2670(5) 0.071(2) Uani 1 1 d . . . . .
H6 H -0.402148 0.172931 -0.223718 0.085 Uiso 1 1 calc R U . . .
C24 C -0.8511(6) -0.6608(7) -0.5171(3) 0.0461(17) Uani 1 1 d . . . . .
C31 C -0.1251(7) -0.3950(8) -0.3920(4) 0.0470(17) Uani 1 1 d . . . . .
C30 C -0.9871(7) -0.8703(8) -0.5087(4) 0.066(2) Uani 1 1 d . . . . .
H30 H -1.051150 -0.809898 -0.501202 0.079 Uiso 1 1 calc R U . . .
C16 C -0.2124(6) -0.8064(7) -0.7565(4) 0.0470(17) Uani 1 1 d . . . . .
C8 C -0.3926(7) -0.1082(10) -0.2160(4) 0.062(2) Uani 1 1 d . . . . .
H8 H -0.403023 -0.072335 -0.171644 0.074 Uiso 1 1 calc R U . . .
C14 C -0.2509(7) -0.4249(7) -0.6566(4) 0.0503(18) Uani 1 1 d . . . . .
H14A H -0.164473 -0.404668 -0.658940 0.060 Uiso 1 1 calc R U . . .
H14B H -0.299606 -0.373142 -0.694286 0.060 Uiso 1 1 calc R U . . .
C39 C -0.0611(7) -0.8572(9) -0.1765(4) 0.062(2) Uani 1 1 d . . . . .
H39 H -0.065475 -0.791362 -0.140758 0.075 Uiso 1 1 calc R U . . .
C37 C -0.0559(8) -1.0970(11) -0.2124(7) 0.084(3) Uani 1 1 d . . . . .
H37 H -0.056552 -1.192250 -0.201101 0.100 Uiso 1 1 calc R U . . .
C35 C -0.0546(7) -0.9151(9) -0.2972(4) 0.063(2) Uani 1 1 d . . . . .
H35 H -0.053633 -0.888834 -0.344221 0.076 Uiso 1 1 calc R U . . .
C33 C -0.0579(6) -0.6604(8) -0.2638(4) 0.0525(18) Uani 1 1 d . . . . .
C26 C -0.7810(6) -0.9100(7) -0.5293(3) 0.0504(17) Uani 1 1 d . . . . .
H26 H -0.703308 -0.876114 -0.535735 0.061 Uiso 1 1 calc R U . . .
C34 C -0.0577(6) -0.8115(8) -0.2464(4) 0.0490(18) Uani 1 1 d . . . . .
C9 C -0.3846(7) -0.2495(9) -0.2253(4) 0.064(2) Uani 1 1 d . . . . .
H9 H -0.389028 -0.310842 -0.187588 0.077 Uiso 1 1 calc R U . . .
C28 C -0.9143(9) -1.1046(9) -0.5210(4) 0.074(2) Uani 1 1 d . . . . .
H28 H -0.928430 -1.201230 -0.521354 0.089 Uiso 1 1 calc R U . . .
C10 C -0.3696(6) -0.3014(8) -0.2922(4) 0.0540(19) Uani 1 1 d . . . . .
H10 H -0.364559 -0.398323 -0.298200 0.065 Uiso 1 1 calc R U . . .
C1 C -0.3342(7) 0.0278(9) -0.5157(5) 0.056(2) Uani 1 1 d . . . . .
H1 H -0.321020 -0.013821 -0.558308 0.067 Uiso 1 1 calc R U . . .
C21 C -0.2061(7) -0.9018(8) -0.7015(4) 0.063(2) Uani 1 1 d . . . . .
H21 H -0.201478 -0.869345 -0.655136 0.076 Uiso 1 1 calc R U . . .
C5 C -0.3839(7) 0.2152(8) -0.3232(5) 0.069(2) Uani 1 1 d . . . . .
H5 H -0.388092 0.312484 -0.318032 0.083 Uiso 1 1 calc R U . . .
C38 C -0.0579(8) -0.9978(11) -0.1607(6) 0.078(3) Uani 1 1 d . . . . .
H38 H -0.057020 -1.026267 -0.113852 0.093 Uiso 1 1 calc R U . . .
C27 C -0.8009(7) -1.0540(8) -0.5313(4) 0.063(2) Uani 1 1 d . . . . .
H27 H -0.738034 -1.115474 -0.539533 0.076 Uiso 1 1 calc R U . . .
C36 C -0.0530(8) -1.0562(10) -0.2802(6) 0.080(3) Uani 1 1 d . . . . .
H36 H -0.049928 -1.123478 -0.315480 0.096 Uiso 1 1 calc R U . . .
C15 C -0.2118(6) -0.6503(7) -0.7434(3) 0.0476(17) Uani 1 1 d . . . . .
C20 C -0.2064(8) -1.0437(9) -0.7143(5) 0.074(2) Uani 1 1 d . . . . .
H20 H -0.202217 -1.106440 -0.676462 0.089 Uiso 1 1 calc R U . . .
C18 C -0.2164(9) -1.0007(10) -0.8367(5) 0.086(3) Uani 1 1 d . . . . .
H18 H -0.219159 -1.033764 -0.882932 0.103 Uiso 1 1 calc R U . . .
C29 C -1.0064(8) -1.0146(9) -0.5102(5) 0.079(3) Uani 1 1 d . . . . .
H29 H -1.083508 -1.050079 -0.503721 0.095 Uiso 1 1 calc R U . . .
C19 C -0.2129(8) -1.0945(10) -0.7819(6) 0.080(3) Uani 1 1 d . . . . .
H19 H -0.214944 -1.190943 -0.790515 0.096 Uiso 1 1 calc R U . . .
C17 C -0.2159(8) -0.8577(9) -0.8242(4) 0.074(2) Uani 1 1 d . . . . .
H17 H -0.218025 -0.795193 -0.861994 0.089 Uiso 1 1 calc R U . . .

loop_
_atom_site_aniso_label
_atom_site_aniso_U_11
_atom_site_aniso_U_22
_atom_site_aniso_U_33
_atom_site_aniso_U_23
_atom_site_aniso_U_13
_atom_site_aniso_U_12
In1 0.0420(2) 0.0304(2) 0.0390(2) 0.0015(3) 0.00643(16) -0.0019(3)
S3 0.0477(11) 0.0472(12) 0.0950(16) 0.0079(11) -0.0121(10) -0.0087(10)
S1 0.0892(15) 0.0457(12) 0.0496(12) -0.0048(9) 0.0326(11) -0.0097(11)
S2 0.0928(16) 0.0597(14) 0.0626(14) 0.0117(10) 0.0395(12) 0.0102(12)
S5 0.0591(13) 0.0564(13) 0.0768(14) 0.0137(11) 0.0131(11) 0.0135(11)
S4 0.0487(12) 0.0586(14) 0.125(2) -0.0036(13) -0.0062(13) 0.0052(11)
S6 0.0943(19) 0.0666(17) 0.0779(16) -0.0206(13) 0.0097(13) 0.0079(14)
O4 0.042(3) 0.043(3) 0.053(3) 0.000(2) 0.003(2) -0.001(2)
N2 0.043(3) 0.041(4) 0.037(3) 0.008(3) 0.005(3) -0.001(3)
O6 0.043(4) 0.048(4) 0.068(4) 0.017(3) 0.006(3) 0.000(3)
O2 0.098(4) 0.057(4) 0.055(3) 0.001(3) 0.033(3) 0.004(3)
O1 0.093(5) 0.052(4) 0.055(4) -0.015(3) 0.020(3) -0.001(4)
C12 0.037(4) 0.030(4) 0.059(5) -0.001(4) 0.003(3) 0.004(3)
O3 0.054(4) 0.045(3) 0.063(4) 0.007(3) 0.002(3) -0.008(3)
N1 0.041(3) 0.037(3) 0.040(3) 0.001(4) 0.007(2) -0.011(4)
O5 0.044(3) 0.043(3) 0.075(3) 0.000(2) -0.008(2) -0.003(2)
C11 0.036(4) 0.043(4) 0.046(4) -0.007(3) 0.005(3) 0.001(3)
C4 0.043(5) 0.041(4) 0.073(6) -0.008(4) 0.006(4) -0.004(4)
C22 0.047(4) 0.037(4) 0.055(5) -0.011(4) 0.014(4) -0.009(4)
C13 0.046(4) 0.061(5) 0.039(4) 0.005(4) 0.003(3) 0.012(4)
C23 0.044(4) 0.036(4) 0.071(5) 0.001(4) 0.006(4) -0.007(3)
C2 0.074(7) 0.037(5) 0.086(7) 0.027(4) 0.031(5) 0.005(4)
C3 0.079(8) 0.036(4) 0.095(7) 0.000(6) 0.013(6) -0.002(5)
C7 0.047(4) 0.066(6) 0.045(5) -0.010(4) 0.004(3) 0.000(4)
C25 0.042(4) 0.048(4) 0.038(4) -0.002(3) 0.002(3) -0.005(3)
C32 0.048(5) 0.058(5) 0.084(6) 0.020(4) -0.003(4) -0.002(4)
C6 0.071(6) 0.067(6) 0.077(6) -0.036(5) 0.015(5) -0.009(5)
C24 0.045(4) 0.048(4) 0.045(4) -0.005(3) 0.008(3) -0.006(3)
C31 0.049(5) 0.045(5) 0.047(4) -0.005(4) 0.005(3) 0.003(4)
C30 0.050(4) 0.059(5) 0.088(6) 0.002(4) 0.007(4) -0.009(4)
C16 0.045(4) 0.050(5) 0.048(4) -0.005(4) 0.014(3) 0.008(4)
C8 0.061(5) 0.087(7) 0.038(4) -0.015(4) 0.007(4) -0.004(5)
C14 0.057(5) 0.048(5) 0.048(4) -0.001(4) 0.014(3) -0.008(4)
C39 0.063(5) 0.066(6) 0.058(5) 0.003(4) 0.005(4) 0.002(5)
C37 0.060(6) 0.054(7) 0.136(11) 0.023(7) 0.007(6) 0.001(5)
C35 0.065(5) 0.059(6) 0.065(5) -0.004(4) 0.004(4) -0.006(4)
C33 0.039(4) 0.060(5) 0.057(5) -0.007(4) -0.002(3) -0.003(4)
C26 0.052(4) 0.044(4) 0.054(4) -0.002(3) 0.004(3) -0.003(3)
C34 0.046(4) 0.046(5) 0.053(5) -0.004(4) -0.001(3) 0.000(4)
C9 0.068(5) 0.086(6) 0.037(4) 0.008(4) 0.005(3) -0.002(5)
C28 0.086(5) 0.050(5) 0.082(6) 0.014(4) -0.003(5) -0.012(4)
C10 0.055(5) 0.060(5) 0.048(5) -0.001(4) 0.009(4) -0.004(4)
C1 0.071(6) 0.049(5) 0.050(5) 0.004(4) 0.015(4) 0.005(5)
C21 0.080(6) 0.055(5) 0.060(5) 0.005(4) 0.029(4) -0.001(5)
C5 0.069(6) 0.042(5) 0.097(7) -0.020(5) 0.013(5) 0.001(4)
C38 0.064(6) 0.082(7) 0.087(7) 0.030(6) 0.006(5) 0.000(6)
C27 0.067(5) 0.048(4) 0.074(5) 0.003(4) 0.010(4) -0.001(4)
C36 0.072(6) 0.055(6) 0.112(9) -0.017(6) 0.001(6) -0.012(5)
C15 0.049(4) 0.053(4) 0.042(4) 0.001(3) 0.005(3) 0.008(4)
C20 0.092(6) 0.047(5) 0.089(7) 0.005(5) 0.040(5) 0.001(5)
C18 0.116(8) 0.076(7) 0.061(6) -0.027(5) 0.000(5) 0.006(6)
C29 0.060(5) 0.065(5) 0.109(7) 0.017(5) 0.000(5) -0.019(4)
C19 0.080(6) 0.058(6) 0.102(8) -0.017(6) 0.012(6) 0.000(5)
C17 0.114(7) 0.056(5) 0.050(5) 0.000(4) 0.005(5) 0.023(5)

loop_
_atom_type_symbol
_atom_type_description
_atom_type_scat_dispersion_real
_atom_type_scat_dispersion_imag
_atom_type_scat_source
C C 0.0033 0.0016 'International Tables Vol C Tables 4.2.6.8 and 6.1.1.4'
H H 0.0000 0.0000 'International Tables Vol C Tables 4.2.6.8 and 6.1.1.4'
In In -0.7276 1.3100 'International Tables Vol C Tables 4.2.6.8 and 6.1.1.4'
N N 0.0061 0.0033 'International Tables Vol C Tables 4.2.6.8 and 6.1.1.4'
O O 0.0106 0.0060 'International Tables Vol C Tables 4.2.6.8 and 6.1.1.4'
S S 0.1246 0.1234 'International Tables Vol C Tables 4.2.6.8 and 6.1.1.4'

loop_
_geom_angle_atom_site_label_1
_geom_angle_atom_site_label_2
_geom_angle_atom_site_label_3
_geom_angle
_geom_angle_site_symmetry_1
_geom_angle_site_symmetry_3
_geom_angle_publ_flag
O4 In1 C22 28.14(17) . . ?
O4 In1 C13 100.6(2) . . ?
O4 In1 C31 106.9(2) . . ?
N2 In1 O4 82.44(18) . . ?
N2 In1 O2 153.88(19) . . ?
N2 In1 O1 150.8(2) . . ?
N2 In1 O5 82.6(2) . . ?
N2 In1 C22 89.6(2) . . ?
N2 In1 C13 176.5(2) . . ?
N2 In1 C31 83.4(2) . . ?
O6 In1 O4 135.32(18) . . ?
O6 In1 N2 86.6(2) . . ?
O6 In1 O2 97.9(2) . . ?
O6 In1 O1 82.6(2) . . ?
O6 In1 O3 167.92(15) . . ?
O6 In1 N1 88.1(2) . . ?
O6 In1 O5 56.62(18) . . ?
O6 In1 C22 163.5(2) . . ?
O6 In1 C13 90.0(2) . . ?
O6 In1 C31 28.52(19) . . ?
O2 In1 O4 76.28(17) . . ?
O2 In1 C22 78.7(2) . . ?
O2 In1 C13 27.74(19) . . ?
O2 In1 C31 88.4(2) . . ?
O1 In1 O4 123.67(19) . . ?
O1 In1 O2 55.10(19) . . ?
O1 In1 O5 112.93(19) . . ?
O1 In1 C22 107.8(2) . . ?
O1 In1 C13 27.4(2) . . ?
O1 In1 C31 99.0(2) . . ?
O3 In1 O4 56.66(17) . . ?
O3 In1 N2 94.6(2) . . ?
O3 In1 O2 86.3(2) . . ?
O3 In1 O1 90.7(2) . . ?
O3 In1 N1 80.9(2) . . ?
O3 In1 O5 135.45(19) . . ?
O3 In1 C22 28.57(19) . . ?
O3 In1 C13 88.5(2) . . ?
O3 In1 C31 163.5(2) . . ?
N1 In1 O4 128.1(2) . . ?
N1 In1 N2 72.0(3) . . ?
N1 In1 O2 133.6(2) . . ?
N1 In1 O1 80.5(3) . . ?
N1 In1 O5 137.9(2) . . ?
N1 In1 C22 106.0(2) . . ?
N1 In1 C13 107.1(3) . . ?
N1 In1 C31 113.7(2) . . ?
O5 In1 O4 79.01(16) . . ?
O5 In1 O2 78.63(17) . . ?
O5 In1 C22 106.9(2) . . ?
O5 In1 C13 96.2(2) . . ?
O5 In1 C31 28.11(17) . . ?
C22 In1 C13 93.9(2) . . ?
C22 In1 C31 135.0(2) . . ?
C31 In1 C13 93.9(2) . . ?
C24 S3 C23 102.9(3) . . ?
C15 S1 C14 104.2(3) . . ?
C33 S5 C32 104.7(4) . . ?
C22 O4 In1 89.2(4) . . ?
C11 N2 In1 116.7(5) . . ?
C10 N2 In1 125.3(5) . . ?
C10 N2 C11 118.0(7) . . ?
C31 O6 In1 92.0(5) . . ?
C13 O2 In1 91.3(5) . . ?
C13 O1 In1 92.7(5) . . ?
N1 C12 C11 118.8(6) . . ?
N1 C12 C4 123.0(7) . . ?
C4 C12 C11 118.3(7) . . ?
C22 O3 In1 91.6(5) . . ?
C12 N1 In1 115.9(5) . . ?
C1 N1 In1 126.3(6) . . ?
C1 N1 C12 117.8(5) . . ?
C31 O5 In1 90.3(4) . . ?
N2 C11 C12 116.6(6) . . ?
N2 C11 C7 122.6(7) . . ?
C7 C11 C12 120.8(7) . . ?
C12 C4 C5 119.3(8) . . ?
C3 C4 C12 116.4(8) . . ?
C3 C4 C5 124.3(8) . . ?
O4 C22 In1 62.6(3) . . ?
O4 C22 O3 122.2(7) . . ?
O4 C22 C23 120.5(6) . . ?
O3 C22 In1 59.8(4) . . ?
O3 C22 C23 117.3(7) . . ?
C23 C22 In1 174.3(5) . . ?
O2 C13 In1 61.0(4) . . ?
O2 C13 C14 119.6(7) . . ?
O1 C13 In1 59.9(4) . . ?
O1 C13 O2 120.9(7) . . ?
O1 C13 C14 119.5(7) . . ?
C14 C13 In1 177.2(5) . . ?
S3 C23 H23A 109.8 . . ?
S3 C23 H23B 109.8 . . ?
C22 C23 S3 109.5(5) . . ?
C22 C23 H23A 109.8 . . ?
C22 C23 H23B 109.8 . . ?
H23A C23 H23B 108.2 . . ?
C3 C2 H2 120.0 . . ?
C3 C2 C1 120.0(8) . . ?
C1 C2 H2 120.0 . . ?
C4 C3 H3 119.8 . . ?
C2 C3 C4 120.3(7) . . ?
C2 C3 H3 119.8 . . ?
C11 C7 C6 119.0(7) . . ?
C8 C7 C11 117.1(7) . . ?
C8 C7 C6 123.9(7) . . ?
C30 C25 C24 120.5(6) . . ?
C26 C25 C24 122.6(6) . . ?
C26 C25 C30 116.9(6) . . ?
S5 C32 H32A 108.5 . . ?
S5 C32 H32B 108.5 . . ?
H32A C32 H32B 107.5 . . ?
C31 C32 S5 115.1(5) . . ?
C31 C32 H32A 108.5 . . ?
C31 C32 H32B 108.5 . . ?
C7 C6 H6 119.3 . . ?
C5 C6 C7 121.4(8) . . ?
C5 C6 H6 119.3 . . ?
S4 C24 S3 125.3(4) . . ?
C25 C24 S3 111.6(5) . . ?
C25 C24 S4 123.2(5) . . ?
O6 C31 In1 59.4(4) . . ?
O6 C31 C32 117.1(7) . . ?
O5 C31 In1 61.6(4) . . ?
O5 C31 O6 121.1(7) . . ?
O5 C31 C32 121.9(7) . . ?
C32 C31 In1 175.9(5) . . ?
C25 C30 H30 119.8 . . ?
C29 C30 C25 120.4(8) . . ?
C29 C30 H30 119.8 . . ?
C21 C16 C15 121.6(6) . . ?
C17 C16 C21 118.2(7) . . ?
C17 C16 C15 120.2(6) . . ?
C7 C8 H8 119.8 . . ?
C9 C8 C7 120.3(7) . . ?
C9 C8 H8 119.8 . . ?
S1 C14 H14A 109.6 . . ?
S1 C14 H14B 109.6 . . ?
C13 C14 S1 110.5(5) . . ?
C13 C14 H14A 109.6 . . ?
C13 C14 H14B 109.6 . . ?
H14A C14 H14B 108.1 . . ?
C34 C39 H39 119.8 . . ?
C38 C39 H39 119.8 . . ?
C38 C39 C34 120.5(8) . . ?
C38 C37 H37 120.1 . . ?
C36 C37 H37 120.1 . . ?
C36 C37 C38 119.7(9) . . ?
C34 C35 H35 119.0 . . ?
C36 C35 H35 119.0 . . ?
C36 C35 C34 121.9(8) . . ?
S6 C33 S5 124.7(5) . . ?
C34 C33 S5 111.8(5) . . ?
C34 C33 S6 123.5(6) . . ?
C25 C26 H26 118.8 . . ?
C25 C26 C27 122.5(7) . . ?
C27 C26 H26 118.8 . . ?
C39 C34 C33 121.0(7) . . ?
C35 C34 C39 116.6(7) . . ?
C35 C34 C33 122.4(7) . . ?
C8 C9 H9 120.5 . . ?
C8 C9 C10 119.0(7) . . ?
C10 C9 H9 120.5 . . ?
C27 C28 H28 119.8 . . ?
C29 C28 H28 119.8 . . ?
C29 C28 C27 120.3(8) . . ?
N2 C10 C9 122.9(7) . . ?
N2 C10 H10 118.5 . . ?
C9 C10 H10 118.5 . . ?
N1 C1 C2 122.6(8) . . ?
N1 C1 H1 118.7 . . ?
C2 C1 H1 118.7 . . ?
C16 C21 H21 119.6 . . ?
C20 C21 C16 120.9(8) . . ?
C20 C21 H21 119.6 . . ?
C4 C5 H5 119.3 . . ?
C6 C5 C4 121.3(8) . . ?
C6 C5 H5 119.3 . . ?
C39 C38 H38 119.5 . . ?
C37 C38 C39 121.1(9) . . ?
C37 C38 H38 119.5 . . ?
C26 C27 H27 120.5 . . ?
C28 C27 C26 119.1(8) . . ?
C28 C27 H27 120.5 . . ?
C37 C36 C35 120.1(9) . . ?
C37 C36 H36 119.9 . . ?
C35 C36 H36 119.9 . . ?
S2 C15 S1 125.0(4) . . ?
C16 C15 S1 111.3(5) . . ?
C16 C15 S2 123.7(5) . . ?
C21 C20 H20 119.6 . . ?
C19 C20 C21 120.8(8) . . ?
C19 C20 H20 119.6 . . ?
C19 C18 H18 119.7 . . ?
C19 C18 C17 120.6(8) . . ?
C17 C18 H18 119.7 . . ?
C30 C29 H29 119.6 . . ?
C28 C29 C30 120.8(8) . . ?
C28 C29 H29 119.6 . . ?
C20 C19 C18 118.8(9) . . ?
C20 C19 H19 120.6 . . ?
C18 C19 H19 120.6 . . ?
C16 C17 C18 120.7(8) . . ?
C16 C17 H17 119.7 . . ?
C18 C17 H17 119.7 . . ?

loop_
_geom_bond_atom_site_label_1
_geom_bond_atom_site_label_2
_geom_bond_distance
_geom_bond_site_symmetry_2
_geom_bond_publ_flag
In1 O4 2.333(4) . ?
In1 N2 2.291(6) . ?
In1 O6 2.268(5) . ?
In1 O2 2.331(5) . ?
In1 O1 2.309(6) . ?
In1 O3 2.272(6) . ?
In1 N1 2.288(4) . ?
In1 O5 2.316(4) . ?
In1 C22 2.627(7) . ?
In1 C13 2.665(7) . ?
In1 C31 2.632(7) . ?
S3 C23 1.797(7) . ?
S3 C24 1.727(7) . ?
S1 C14 1.791(7) . ?
S1 C15 1.718(6) . ?
S2 C15 1.629(7) . ?
S5 C32 1.790(7) . ?
S5 C33 1.734(7) . ?
S4 C24 1.620(7) . ?
S6 C33 1.632(7) . ?
O4 C22 1.239(8) . ?
N2 C11 1.358(8) . ?
N2 C10 1.318(8) . ?
O6 C31 1.257(8) . ?
O2 C13 1.241(8) . ?
O1 C13 1.226(9) . ?
C12 N1 1.351(9) . ?
C12 C11 1.434(10) . ?
C12 C4 1.421(10) . ?
O3 C22 1.257(8) . ?
N1 C1 1.322(10) . ?
O5 C31 1.240(7) . ?
C11 C7 1.403(9) . ?
C4 C3 1.402(13) . ?
C4 C5 1.432(11) . ?
C22 C23 1.510(9) . ?
C13 C14 1.514(9) . ?
C23 H23A 0.9700 . ?
C23 H23B 0.9700 . ?
C2 H2 0.9300 . ?
C2 C3 1.331(13) . ?
C2 C1 1.404(10) . ?
C3 H3 0.9300 . ?
C7 C6 1.421(10) . ?
C7 C8 1.388(10) . ?
C25 C24 1.480(8) . ?
C25 C30 1.399(9) . ?
C25 C26 1.378(8) . ?
C32 H32A 0.9700 . ?
C32 H32B 0.9700 . ?
C32 C31 1.509(9) . ?
C6 H6 0.9300 . ?
C6 C5 1.341(11) . ?
C30 H30 0.9300 . ?
C30 C29 1.385(10) . ?
C16 C21 1.378(9) . ?
C16 C15 1.503(9) . ?
C16 C17 1.373(9) . ?
C8 H8 0.9300 . ?
C8 C9 1.357(10) . ?
C14 H14A 0.9700 . ?
C14 H14B 0.9700 . ?
C39 H39 0.9300 . ?
C39 C34 1.404(10) . ?
C39 C38 1.368(11) . ?
C37 H37 0.9300 . ?
C37 C38 1.365(12) . ?
C37 C36 1.351(12) . ?
C35 H35 0.9300 . ?
C35 C34 1.382(9) . ?
C35 C36 1.377(11) . ?
C33 C34 1.472(9) . ?
C26 H26 0.9300 . ?
C26 C27 1.384(9) . ?
C9 H9 0.9300 . ?
C9 C10 1.394(10) . ?
C28 H28 0.9300 . ?
C28 C27 1.367(10) . ?
C28 C29 1.356(10) . ?
C10 H10 0.9300 . ?
C1 H1 0.9300 . ?
C21 H21 0.9300 . ?
C21 C20 1.368(10) . ?
C5 H5 0.9300 . ?
C38 H38 0.9300 . ?
C27 H27 0.9300 . ?
C36 H36 0.9300 . ?
C20 H20 0.9300 . ?
C20 C19 1.368(12) . ?
C18 H18 0.9300 . ?
C18 C19 1.368(12) . ?
C18 C17 1.378(10) . ?
C29 H29 0.9300 . ?
C19 H19 0.9300 . ?
C17 H17 0.9300 . ?

loop_
_geom_torsion_atom_site_label_1
_geom_torsion_atom_site_label_2
_geom_torsion_atom_site_label_3
_geom_torsion_atom_site_label_4
_geom_torsion
_geom_torsion_site_symmetry_1
_geom_torsion_site_symmetry_2
_geom_torsion_site_symmetry_3
_geom_torsion_site_symmetry_4
_geom_torsion_publ_flag
In1 O4 C22 O3 -5.1(7) . . . . ?
In1 O4 C22 C23 174.5(6) . . . . ?
In1 N2 C11 C12 1.4(8) . . . . ?
In1 N2 C11 C7 -179.7(5) . . . . ?
In1 N2 C10 C9 178.5(5) . . . . ?
In1 O6 C31 O5 1.6(7) . . . . ?
In1 O6 C31 C32 -177.5(6) . . . . ?
In1 O2 C13 O1 -1.0(8) . . . . ?
In1 O2 C13 C14 176.9(6) . . . . ?
In1 O1 C13 O2 1.0(8) . . . . ?
In1 O1 C13 C14 -176.8(6) . . . . ?
In1 O3 C22 O4 5.2(7) . . . . ?
In1 O3 C22 C23 -174.4(5) . . . . ?
In1 N1 C1 C2 177.9(6) . . . . ?
In1 O5 C31 O6 -1.6(7) . . . . ?
In1 O5 C31 C32 177.5(6) . . . . ?
S5 C32 C31 O6 -159.0(6) . . . . ?
S5 C32 C31 O5 21.8(10) . . . . ?
S5 C33 C34 C39 153.5(6) . . . . ?
S5 C33 C34 C35 -26.7(9) . . . . ?
S6 C33 C34 C39 -24.5(10) . . . . ?
S6 C33 C34 C35 155.3(6) . . . . ?
O4 C22 C23 S3 -19.2(8) . . . . ?
N2 C11 C7 C6 -179.5(7) . . . . ?
N2 C11 C7 C8 1.6(10) . . . . ?
O2 C13 C14 S1 1.3(9) . . . . ?
O1 C13 C14 S1 179.1(6) . . . . ?
C12 N1 C1 C2 -1.2(13) . . . . ?
C12 C11 C7 C6 -0.7(10) . . . . ?
C12 C11 C7 C8 -179.6(6) . . . . ?
C12 C4 C3 C2 1.2(14) . . . . ?
C12 C4 C5 C6 -1.7(12) . . . . ?
O3 C22 C23 S3 160.4(5) . . . . ?
N1 C12 C11 N2 -1.5(10) . . . . ?
N1 C12 C11 C7 179.6(7) . . . . ?
N1 C12 C4 C3 -0.2(12) . . . . ?
N1 C12 C4 C5 -178.5(7) . . . . ?
C11 N2 C10 C9 0.6(11) . . . . ?
C11 C12 N1 In1 0.8(9) . . . . ?
C11 C12 N1 C1 179.9(6) . . . . ?
C11 C12 C4 C3 -179.9(7) . . . . ?
C11 C12 C4 C5 1.8(11) . . . . ?
C11 C7 C6 C5 0.8(12) . . . . ?
C11 C7 C8 C9 -0.6(11) . . . . ?
C4 C12 N1 In1 -179.0(6) . . . . ?
C4 C12 N1 C1 0.2(13) . . . . ?
C4 C12 C11 N2 178.3(6) . . . . ?
C4 C12 C11 C7 -0.6(10) . . . . ?
C23 S3 C24 S4 -9.9(5) . . . . ?
C23 S3 C24 C25 172.0(5) . . . . ?
C3 C4 C5 C6 -179.9(9) . . . . ?
C3 C2 C1 N1 2.2(14) . . . . ?
C7 C6 C5 C4 0.3(13) . . . . ?
C7 C8 C9 C10 -0.3(12) . . . . ?
C25 C30 C29 C28 0.0(13) . . . . ?
C25 C26 C27 C28 -0.9(11) . . . . ?
C32 S5 C33 S6 -4.3(6) . . . . ?
C32 S5 C33 C34 177.7(5) . . . . ?
C6 C7 C8 C9 -179.5(7) . . . . ?
C24 S3 C23 C22 -173.1(5) . . . . ?
C24 C25 C30 C29 179.6(7) . . . . ?
C24 C25 C26 C27 -179.1(6) . . . . ?
C30 C25 C24 S3 147.1(6) . . . . ?
C30 C25 C24 S4 -31.1(9) . . . . ?
C30 C25 C26 C27 0.2(10) . . . . ?
C16 C21 C20 C19 0.1(13) . . . . ?
C8 C7 C6 C5 179.7(8) . . . . ?
C8 C9 C10 N2 0.3(12) . . . . ?
C14 S1 C15 S2 -8.3(6) . . . . ?
C14 S1 C15 C16 173.0(5) . . . . ?
C33 S5 C32 C31 -83.2(6) . . . . ?
C26 C25 C24 S3 -33.7(7) . . . . ?
C26 C25 C24 S4 148.1(6) . . . . ?
C26 C25 C30 C29 0.3(11) . . . . ?
C34 C39 C38 C37 -2.4(14) . . . . ?
C34 C35 C36 C37 0.8(13) . . . . ?
C10 N2 C11 C12 179.6(6) . . . . ?
C10 N2 C11 C7 -1.6(10) . . . . ?
C1 C2 C3 C4 -2.2(15) . . . . ?
C21 C16 C15 S1 -30.3(8) . . . . ?
C21 C16 C15 S2 151.0(6) . . . . ?
C21 C16 C17 C18 1.7(12) . . . . ?
C21 C20 C19 C18 1.4(14) . . . . ?
C5 C4 C3 C2 179.5(8) . . . . ?
C38 C39 C34 C35 1.8(12) . . . . ?
C38 C39 C34 C33 -178.4(7) . . . . ?
C38 C37 C36 C35 -1.3(14) . . . . ?
C27 C28 C29 C30 -0.7(13) . . . . ?
C36 C37 C38 C39 2.2(14) . . . . ?
C36 C35 C34 C39 -1.0(11) . . . . ?
C36 C35 C34 C33 179.2(7) . . . . ?
C15 S1 C14 C13 -170.4(5) . . . . ?
C15 C16 C21 C20 -179.8(7) . . . . ?
C15 C16 C17 C18 179.9(8) . . . . ?
C29 C28 C27 C26 1.1(12) . . . . ?
C19 C18 C17 C16 -0.2(14) . . . . ?
C17 C16 C21 C20 -1.6(12) . . . . ?
C17 C16 C15 S1 151.5(6) . . . . ?
C17 C16 C15 S2 -27.2(10) . . . . ?
C17 C18 C19 C20 -1.3(15) . . . . ?

loop_
_twin_individual_id
_twin_individual_mass_fraction_refined
1 0.97(2)
2 0.03(2)
